data_2022731
loop_
_publ_author_name
'Kaminsky, Werner'
'Kaganyuk, Max'

_publ_section_title
;
 Enanti-opure (<i>S</i>)-butan-2-yl
 <i>N</i>-(4-<i>x</i>-phen-yl)thio-carbamates, <i>x</i> = NO<sub>2</sub>,
 OCH<sub>3</sub>, F, and Cl.
;
_journal_issue 'Pt 4'
_journal_name_full 'Acta crystallographica. Section E, Crystallographic communications'
_journal_page_first 386
_journal_page_last 391
_journal_paper_doi 10.1107/S2056989023002591
_journal_volume 79
_journal_year 2023
_chemical_absolute_configuration rmad
_chemical_formula_iupac 'C11 H14 F N O S'
_chemical_formula_moiety 'C11 H14 F N O S'
_chemical_formula_sum 'C11 H14 F N O S'
_chemical_formula_weight 227.29
_chemical_name_systematic
;
(<i>S</i>)-2-Butyl <i>N</i>-(4-fluorophenyl)thiocarbamate
;
_space_group_IT_number 4
_space_group_name_Hall 'P 2yb'
_space_group_name_H-M_alt 'P 1 21 1'
_symmetry_cell_setting monoclinic
_symmetry_space_group_name_Hall 'P 2yb'
_symmetry_space_group_name_H-M 'P 1 21 1'
_atom_sites_solution_hydrogens mixed
_atom_sites_solution_primary direct
_atom_sites_solution_secondary difmap
_audit_conform_dict_name cif_core.dic
_audit_conform_dict_version 2.4.5
_audit_creation_method 'WinGX routine CIF_UPDATE'
_cell_angle_alpha 90
_cell_angle_beta 99.403(13)
_cell_angle_gamma 90
_cell_formula_units_Z 4
_cell_length_a 6.9723(13)
_cell_length_b 20.166(3)
_cell_length_c 8.2818(14)
_cell_measurement_reflns_used 1312
_cell_measurement_temperature 100(2)
_cell_measurement_theta_max 18.89
_cell_measurement_theta_min 2.69
_cell_volume 1148.8(3)
_computing_cell_refinement
;
SAINT (Bruker, 2012)
;
_computing_data_collection
;
APEX2 (Bruker, 2012)
;
_computing_data_reduction
;
SORTAV (Blessing, 1995)
;
_computing_molecular_graphics
;
ORTEP-3 for Windows (Farrugia, 2012)
;
_computing_publication_material
;
WinGX publication routines (Farrugia, 2012)
;
_computing_structure_refinement
;
<i>SHELXL2018/3</i> (Sheldrick, 2015)
;
_computing_structure_solution
;
SHELXS97 (Sheldrick, 2008)
;
_diffrn_ambient_temperature 100(2)
_diffrn_detector 'APEXII CCD'
_diffrn_measured_fraction_theta_full 1
_diffrn_measured_fraction_theta_max 1
_diffrn_measurement_device '\k-geometry diffractometer'
_diffrn_measurement_device_type 'Bruker APEXII'
_diffrn_measurement_method '\f or \w oscillation scans'
_diffrn_radiation_monochromator graphite
_diffrn_radiation_probe x-ray
_diffrn_radiation_type MoK\a
_diffrn_radiation_wavelength 0.71073
_diffrn_reflns_av_R_equivalents 0.1705
_diffrn_reflns_av_unetI/netI 0.2243
_diffrn_reflns_limit_h_max 9
_diffrn_reflns_limit_h_min -9
_diffrn_reflns_limit_k_max 26
_diffrn_reflns_limit_k_min -26
_diffrn_reflns_limit_l_max 10
_diffrn_reflns_limit_l_min -10
_diffrn_reflns_number 10466
_diffrn_reflns_theta_full 25.242
_diffrn_reflns_theta_max 27.5
_diffrn_reflns_theta_min 2.02
_diffrn_source 'sealed x-ray tube'
_diffrn_standards_number 0
_exptl_absorpt_coefficient_mu 0.268
_exptl_absorpt_correction_T_max 1
_exptl_absorpt_correction_T_min 0.863
_exptl_absorpt_correction_type multi-scan
_exptl_absorpt_process_details
;
(SADABS; Krause <i>et al.</i>,  2015)
;
_exptl_crystal_colour colourless
_exptl_crystal_density_diffrn 1.314
_exptl_crystal_density_method 'not measured'
_exptl_crystal_description prism
_exptl_crystal_F_000 480
_exptl_crystal_size_max 0.5
_exptl_crystal_size_mid 0.1
_exptl_crystal_size_min 0.05
_refine_diff_density_max 0.451
_refine_diff_density_min -0.519
_refine_ls_abs_structure_details
;
Flack <i>x</i> determined using 2891 quotients
[(<i>I</i>^+^)-(<i>I</i>^-^)]/[(<i>I</i>^+^)+(<i>I</i>^-^)]
(Parsons <i>et al.</i>,  2013).
;
_refine_ls_abs_structure_Flack 0.17(13)
_refine_ls_extinction_method none
_refine_ls_goodness_of_fit_ref 0.946
_refine_ls_hydrogen_treatment mixed
_refine_ls_matrix_type full
_refine_ls_number_constraints 0
_refine_ls_number_parameters 257
_refine_ls_number_reflns 5263
_refine_ls_number_restraints 2
_refine_ls_restrained_S_all 0.946
_refine_ls_R_factor_all 0.1842
_refine_ls_R_factor_gt 0.0677
_refine_ls_shift/su_max 0
_refine_ls_shift/su_mean 0
_refine_ls_structure_factor_coef Fsqd
_refine_ls_weighting_details 'w=1/[\s^2^(Fo^2^)+(0.0402P)^2^] where P=(Fo^2^+2Fc^2^)/3'
_refine_ls_weighting_scheme calc
_refine_ls_wR_factor_gt 0.1089
_refine_ls_wR_factor_ref 0.1432
_reflns_number_gt 2448
_reflns_number_total 5263
_reflns_threshold_expression 'I > 2\s(I)'
_cod_data_source_file zl5044sup1.cif
_cod_data_source_block III
_cod_depositor_comments 'Adding full bibliography for 2022729--2022732.cif.'
_cod_original_sg_symbol_H-M 'P 21'
_cod_database_code 2022731
_cod_database_fobs_code 2022731
_shelx_estimated_absorpt_t_min 0.877
_shelx_estimated_absorpt_t_max 0.987

loop_
_symmetry_equiv_pos_as_xyz
'x, y, z'
'-x, y+1/2, -z'

loop_
_atom_site_type_symbol
_atom_site_label
_atom_site_fract_x
_atom_site_fract_y
_atom_site_fract_z
_atom_site_U_iso_or_equiv
_atom_site_adp_type
_atom_site_calc_flag
_atom_site_occupancy
_atom_site_disorder_assembly
_atom_site_disorder_group
C C1 0.8966(7) 0.6722(3) 0.5978(6) 0.021(2) Uani d 1 . .
C C2 1.0905(8) 0.6846(3) 0.6605(5) 0.023(2) Uani d 1 . .
H H2 1.130829 0.688684 0.775314 0.028 Uiso calc 1 . .
C C3 1.2256(6) 0.6911(3) 0.5552(7) 0.024(2) Uani d 1 . .
H H3 1.35816 0.699572 0.598067 0.029 Uiso calc 1 . .
C C4 1.1666(7) 0.6852(4) 0.3872(6) 0.023(2) Uani d 1 . .
C C5 0.9726(8) 0.6727(3) 0.3245(5) 0.022(2) Uani d 1 . .
H H5 0.932364 0.66869 0.209695 0.027 Uiso calc 1 . .
C C6 0.8376(6) 0.6663(3) 0.4298(7) 0.022(2) Uani d 1 . .
H H6 0.70503 0.657801 0.386939 0.027 Uiso calc 1 . .
C C7 0.7286(12) 0.6991(4) 0.8282(12) 0.019(2) Uani d 1 . .
C C8 1.0523(12) 0.8141(4) 1.0396(12) 0.032(3) Uani d 1 . .
H H8A 1.116505 0.772014 1.073864 0.048 Uiso calc 1 . .
H H8B 1.065696 0.84452 1.133121 0.048 Uiso calc 1 . .
H H8C 1.112971 0.833823 0.952221 0.048 Uiso calc 1 . .
C C9 0.8394(12) 0.8018(4) 0.9774(11) 0.019(2) Uani d 1 . .
H H9 0.775524 0.782224 1.06603 0.023 Uiso calc 1 . .
C C10 0.7329(12) 0.8630(4) 0.9100(11) 0.025(2) Uani d 1 . .
H H10A 0.801429 0.881895 0.824864 0.03 Uiso calc 1 . .
H H10B 0.740265 0.896099 0.999075 0.03 Uiso calc 1 . .
C C11 0.5181(11) 0.8534(4) 0.8352(12) 0.034(3) Uani d 1 . .
H H11A 0.50897 0.826147 0.736278 0.051 Uiso calc 1 . .
H H11B 0.458106 0.896705 0.80698 0.051 Uiso calc 1 . .
H H11C 0.450137 0.831193 0.914735 0.051 Uiso calc 1 . .
C C12 0.1978(7) 0.5306(3) 0.9155(6) 0.019(2) Uani d 1 . .
C C13 0.0041(8) 0.5172(3) 0.8542(5) 0.023(2) Uani d 1 . .
H H13 -0.036579 0.511975 0.739728 0.027 Uiso calc 1 . .
C C14 -0.1301(6) 0.5113(3) 0.9604(7) 0.023(2) Uani d 1 . .
H H14 -0.262522 0.502042 0.918484 0.028 Uiso calc 1 . .
C C15 -0.0706(8) 0.5188(3) 1.1279(7) 0.023(2) Uani d 1 . .
C C16 0.1231(9) 0.5323(3) 1.1892(5) 0.025(2) Uani d 1 . .
H H16 0.163773 0.537508 1.303733 0.029 Uiso calc 1 . .
C C17 0.2573(6) 0.5382(3) 1.0831(7) 0.021(2) Uani d 1 . .
H H17 0.38972 0.547441 1.124978 0.026 Uiso calc 1 . .
C C18 0.3719(11) 0.5013(4) 0.6901(11) 0.014(2) Uani d 1 . .
C C19 0.4944(12) 0.3531(4) 0.6560(11) 0.028(2) Uani d 1 . .
H H19A 0.605381 0.383457 0.678678 0.042 Uiso calc 1 . .
H H19B 0.5244 0.317553 0.583497 0.042 Uiso calc 1 . .
H H19C 0.468179 0.333968 0.758962 0.042 Uiso calc 1 . .
C C20 0.3174(12) 0.3908(4) 0.5742(11) 0.023(2) Uani d 1 . .
H H20 0.344348 0.410563 0.469454 0.028 Uiso calc 1 . .
C C21 0.1363(12) 0.3495(4) 0.5410(11) 0.026(2) Uani d 1 . .
H H21A 0.112572 0.330173 0.645849 0.031 Uiso calc 1 . .
H H21B 0.160071 0.312194 0.468958 0.031 Uiso calc 1 . .
C C22 -0.0480(12) 0.3853(4) 0.4618(12) 0.031(3) Uani d 1 . .
H H22A -0.080503 0.419931 0.535926 0.047 Uiso calc 1 . .
H H22B -0.155415 0.353511 0.440115 0.047 Uiso calc 1 . .
H H22C -0.0265 0.40553 0.358697 0.047 Uiso calc 1 . .
N N1 0.7567(10) 0.6619(4) 0.7012(9) 0.0215(19) Uani d 1 . .
N N2 0.3377(10) 0.5404(3) 0.8108(9) 0.0188(18) Uani d 1 . .
O O1 0.8371(7) 0.7537(3) 0.8418(7) 0.0201(14) Uani d 1 . .
O O2 0.2729(8) 0.4444(3) 0.6850(7) 0.0220(15) Uani d 1 . .
F F1 1.2980(7) 0.6908(2) 0.2885(7) 0.0307(14) Uani d 1 . .
F F2 -0.2026(7) 0.5147(3) 1.2271(7) 0.0310(13) Uani d 1 . .
S S1 0.5732(3) 0.67758(11) 0.9542(3) 0.0232(6) Uani d 1 . .
S S2 0.5266(3) 0.52266(12) 0.5636(3) 0.0237(6) Uani d 1 . .
H H1N 0.682(11) 0.628(3) 0.681(10) 0.028 Uiso d 1 . .
H H2N 0.384(10) 0.580(3) 0.832(10) 0.028 Uiso d 1 . .

loop_
_atom_site_aniso_label
_atom_site_aniso_U_11
_atom_site_aniso_U_22
_atom_site_aniso_U_33
_atom_site_aniso_U_12
_atom_site_aniso_U_13
_atom_site_aniso_U_23
C1 0.026(5) 0.017(5) 0.020(5) 0.000(4) 0.005(4) -0.003(5)
C2 0.022(5) 0.024(5) 0.024(5) 0.005(4) 0.004(4) -0.006(5)
C3 0.017(5) 0.028(6) 0.026(6) 0.002(4) 0.001(4) -0.002(5)
C4 0.020(5) 0.020(5) 0.032(6) 0.003(4) 0.012(5) -0.001(5)
C5 0.019(5) 0.016(5) 0.032(6) -0.002(4) 0.005(4) 0.005(5)
C6 0.015(5) 0.019(5) 0.031(6) -0.003(4) 0.001(4) -0.004(5)
C7 0.014(5) 0.018(5) 0.024(6) -0.001(4) 0.000(4) 0.001(4)
C8 0.021(6) 0.031(6) 0.039(7) -0.003(4) -0.007(5) 0.001(5)
C9 0.021(5) 0.015(5) 0.022(5) -0.004(4) 0.004(4) -0.005(4)
C10 0.027(5) 0.019(5) 0.028(6) 0.005(4) 0.003(4) -0.005(4)
C11 0.014(5) 0.038(6) 0.046(7) 0.011(4) -0.001(5) 0.006(5)
C12 0.015(5) 0.017(5) 0.027(5) -0.007(4) 0.006(4) -0.004(5)
C13 0.010(5) 0.019(5) 0.038(6) 0.007(4) 0.000(4) 0.003(5)
C14 0.022(5) 0.020(6) 0.027(6) 0.001(4) 0.000(5) 0.000(5)
C15 0.024(6) 0.025(6) 0.023(6) 0.000(5) 0.014(5) 0.010(5)
C16 0.034(6) 0.018(5) 0.020(5) 0.003(4) -0.001(5) -0.010(4)
C17 0.017(5) 0.022(5) 0.025(5) -0.001(4) 0.000(4) -0.003(4)
C18 0.014(5) 0.019(5) 0.010(5) 0.002(4) 0.002(4) 0.002(4)
C19 0.024(6) 0.028(6) 0.032(6) 0.012(4) 0.004(5) -0.003(5)
C20 0.024(5) 0.023(5) 0.022(6) -0.004(4) 0.006(4) -0.008(4)
C21 0.026(5) 0.025(5) 0.028(6) -0.008(4) 0.009(4) -0.005(5)
C22 0.022(6) 0.031(6) 0.038(7) -0.001(4) -0.001(5) 0.002(5)
N1 0.018(5) 0.023(5) 0.026(5) -0.007(3) 0.011(4) -0.006(4)
N2 0.015(4) 0.016(4) 0.027(5) -0.003(3) 0.010(4) -0.005(4)
O1 0.017(3) 0.017(3) 0.026(4) -0.007(2) 0.004(3) 0.000(3)
O2 0.030(4) 0.013(3) 0.023(4) 0.000(3) 0.003(3) -0.007(3)
F1 0.026(3) 0.039(4) 0.031(3) -0.002(3) 0.016(2) 0.003(3)
F2 0.028(3) 0.035(3) 0.033(3) -0.001(3) 0.012(2) -0.002(3)
S1 0.0187(13) 0.0246(13) 0.0264(14) -0.0067(10) 0.0038(10) -0.0008(12)
S2 0.0196(13) 0.0255(13) 0.0264(15) -0.0052(10) 0.0046(10) -0.0018(12)

loop_
_atom_type_symbol
_atom_type_description
_atom_type_scat_dispersion_real
_atom_type_scat_dispersion_imag
_atom_type_scat_source
C C 0.0033 0.0016 'International Tables Vol C Tables 4.2.6.8 and 6.1.1.4'
H H 0 0 'International Tables Vol C Tables 4.2.6.8 and 6.1.1.4'
N N 0.0061 0.0033 'International Tables Vol C Tables 4.2.6.8 and 6.1.1.4'
O O 0.0106 0.006 'International Tables Vol C Tables 4.2.6.8 and 6.1.1.4'
F F 0.0171 0.0103 'International Tables Vol C Tables 4.2.6.8 and 6.1.1.4'
S S 0.1246 0.1234 'International Tables Vol C Tables 4.2.6.8 and 6.1.1.4'

loop_
_exptl_crystal_face_index_h
_exptl_crystal_face_index_k
_exptl_crystal_face_index_l
_exptl_crystal_face_perp_dist
0 -1 -1 0.0250
1 0 0 0.2110
-1 0 0 0.2910
0 1 -3 0.0410
0 -1 1 0.0250
0 1 1 0.0200
0 -1 3 0.0290

loop_
_geom_angle_atom_site_label_1
_geom_angle_atom_site_label_2
_geom_angle_atom_site_label_3
_geom_angle_site_symmetry_1
_geom_angle_site_symmetry_3
_geom_angle
_geom_angle_publ_flag
C2 C1 C6 . . 120 ?
C2 C1 N1 . . 121.7(5) ?
C6 C1 N1 . . 118.2(5) ?
C1 C2 C3 . . 120 ?
C1 C2 H2 . . 120 ?
C3 C2 H2 . . 120 ?
C4 C3 C2 . . 120 ?
C4 C3 H3 . . 120 ?
C2 C3 H3 . . 120 ?
F1 C4 C5 . . 120.8(5) ?
F1 C4 C3 . . 119.2(5) ?
C5 C4 C3 . . 120 ?
C6 C5 C4 . . 120 ?
C6 C5 H5 . . 120 ?
C4 C5 H5 . . 120 ?
C5 C6 C1 . . 120 ?
C5 C6 H6 . . 120 ?
C1 C6 H6 . . 120 ?
O1 C7 N1 . . 112.2(8) ?
O1 C7 S1 . . 125.2(7) ?
N1 C7 S1 . . 122.5(7) ?
C9 C8 H8A . . 109.5 ?
C9 C8 H8B . . 109.5 ?
H8A C8 H8B . . 109.5 ?
C9 C8 H8C . . 109.5 ?
H8A C8 H8C . . 109.5 ?
H8B C8 H8C . . 109.5 ?
O1 C9 C10 . . 108.2(7) ?
O1 C9 C8 . . 104.7(7) ?
C10 C9 C8 . . 113.0(7) ?
O1 C9 H9 . . 110.2 ?
C10 C9 H9 . . 110.2 ?
C8 C9 H9 . . 110.2 ?
C9 C10 C11 . . 115.9(7) ?
C9 C10 H10A . . 108.3 ?
C11 C10 H10A . . 108.3 ?
C9 C10 H10B . . 108.3 ?
C11 C10 H10B . . 108.3 ?
H10A C10 H10B . . 107.4 ?
C10 C11 H11A . . 109.5 ?
C10 C11 H11B . . 109.5 ?
H11A C11 H11B . . 109.5 ?
C10 C11 H11C . . 109.5 ?
H11A C11 H11C . . 109.5 ?
H11B C11 H11C . . 109.5 ?
C13 C12 C17 . . 120 ?
C13 C12 N2 . . 121.8(5) ?
C17 C12 N2 . . 118.1(5) ?
C14 C13 C12 . . 120 ?
C14 C13 H13 . . 120 ?
C12 C13 H13 . . 120 ?
C13 C14 C15 . . 120 ?
C13 C14 H14 . . 120 ?
C15 C14 H14 . . 120 ?
F2 C15 C16 . . 121.0(5) ?
F2 C15 C14 . . 119.0(5) ?
C16 C15 C14 . . 120 ?
C15 C16 C17 . . 120 ?
C15 C16 H16 . . 120 ?
C17 C16 H16 . . 120 ?
C16 C17 C12 . . 120 ?
C16 C17 H17 . . 120 ?
C12 C17 H17 . . 120 ?
N2 C18 O2 . . 112.3(7) ?
N2 C18 S2 . . 122.1(6) ?
O2 C18 S2 . . 125.6(7) ?
C20 C19 H19A . . 109.5 ?
C20 C19 H19B . . 109.5 ?
H19A C19 H19B . . 109.5 ?
C20 C19 H19C . . 109.5 ?
H19A C19 H19C . . 109.5 ?
H19B C19 H19C . . 109.5 ?
O2 C20 C21 . . 105.3(7) ?
O2 C20 C19 . . 109.1(7) ?
C21 C20 C19 . . 113.8(8) ?
O2 C20 H20 . . 109.5 ?
C21 C20 H20 . . 109.5 ?
C19 C20 H20 . . 109.5 ?
C20 C21 C22 . . 116.1(7) ?
C20 C21 H21A . . 108.3 ?
C22 C21 H21A . . 108.3 ?
C20 C21 H21B . . 108.3 ?
C22 C21 H21B . . 108.3 ?
H21A C21 H21B . . 107.4 ?
C21 C22 H22A . . 109.5 ?
C21 C22 H22B . . 109.5 ?
H22A C22 H22B . . 109.5 ?
C21 C22 H22C . . 109.5 ?
H22A C22 H22C . . 109.5 ?
H22B C22 H22C . . 109.5 ?
C7 N1 C1 . . 126.9(7) ?
C7 N1 H1N . . 116(6) ?
C1 N1 H1N . . 117(6) ?
C18 N2 C12 . . 127.2(7) ?
C18 N2 H2N . . 126(6) ?
C12 N2 H2N . . 106(6) ?
C7 O1 C9 . . 122.8(7) ?
C18 O2 C20 . . 119.1(7) ?

loop_
_geom_bond_atom_site_label_1
_geom_bond_atom_site_label_2
_geom_bond_site_symmetry_2
_geom_bond_distance
_geom_bond_publ_flag
C1 C2 . 1.39 ?
C1 C6 . 1.39 ?
C1 N1 . 1.414(8) ?
C2 C3 . 1.39 ?
C2 H2 . 0.95 ?
C3 C4 . 1.39 ?
C3 H3 . 0.95 ?
C4 F1 . 1.329(6) ?
C4 C5 . 1.39 ?
C5 C6 . 1.39 ?
C5 H5 . 0.95 ?
C6 H6 . 0.95 ?
C7 O1 . 1.329(9) ?
C7 N1 . 1.332(11) ?
C7 S1 . 1.680(9) ?
C8 C9 . 1.510(10) ?
C8 H8A . 0.98 ?
C8 H8B . 0.98 ?
C8 H8C . 0.98 ?
C9 O1 . 1.483(10) ?
C9 C10 . 1.500(11) ?
C9 H9 . 1 ?
C10 C11 . 1.536(10) ?
C10 H10A . 0.99 ?
C10 H10B . 0.99 ?
C11 H11A . 0.98 ?
C11 H11B . 0.98 ?
C11 H11C . 0.98 ?
C12 C13 . 1.39 ?
C12 C17 . 1.39 ?
C12 N2 . 1.421(8) ?
C13 C14 . 1.39 ?
C13 H13 . 0.95 ?
C14 C15 . 1.39 ?
C14 H14 . 0.95 ?
C15 F2 . 1.333(6) ?
C15 C16 . 1.39 ?
C16 C17 . 1.39 ?
C16 H16 . 0.95 ?
C17 H17 . 0.95 ?
C18 N2 . 1.325(10) ?
C18 O2 . 1.335(9) ?
C18 S2 . 1.678(9) ?
C19 C20 . 1.512(10) ?
C19 H19A . 0.98 ?
C19 H19B . 0.98 ?
C19 H19C . 0.98 ?
C20 O2 . 1.483(10) ?
C20 C21 . 1.501(11) ?
C20 H20 . 1 ?
C21 C22 . 1.526(11) ?
C21 H21A . 0.99 ?
C21 H21B . 0.99 ?
C22 H22A . 0.98 ?
C22 H22B . 0.98 ?
C22 H22C . 0.98 ?
N1 H1N . 0.86(5) ?
N2 H2N . 0.86(5) ?

loop_
_geom_hbond_atom_site_label_D
_geom_hbond_atom_site_label_H
_geom_hbond_atom_site_label_A
_geom_hbond_site_symmetry_A
_geom_hbond_distance_DH
_geom_hbond_distance_HA
_geom_hbond_distance_DA
_geom_hbond_angle_DHA
_geom_hbond_publ_flag
N1 H1N S2 . 0.86(5) 2.51(5) 3.341(8) 164(8) yes
N2 H2N S1 . 0.86(5) 2.50(5) 3.336(7) 165(7) yes
C8 H8A F1 1_556 0.98 2.59 3.494(10) 153.5 yes
